data_2226578
loop_
_publ_author_name
'Sakane, Genta'
'Tomohara, Masahiro'
'Katayama, Yasuhiro'
'Hayashi, Koya'

_publ_section_title
;
 Poly[bis(\m~3~-dodecyl sulfato)calcium]
;
_journal_coeditor_code LH5055
_journal_issue 7
_journal_name_full 'Acta Crystallographica Section E'
_journal_page_first m749
_journal_paper_doi 10.1107/S1600536810020659
_journal_volume 66
_journal_year 2010
_chemical_formula_iupac '[Ca (C12 H25 O4 S)2]'
_chemical_formula_moiety 'C24 H50 Ca O8 S2'
_chemical_formula_sum 'C24 H50 Ca O8 S2'
_chemical_formula_weight 570.84
_chemical_name_systematic
;
Poly[bis(\m~3~-dodecyl sulfato)calcium]
;
_space_group_IT_number 2
_symmetry_cell_setting triclinic
_symmetry_space_group_name_Hall '-P 1'
_symmetry_space_group_name_H-M 'P -1'
_atom_sites_solution_hydrogens geom
_atom_sites_solution_primary direct
_atom_sites_solution_secondary difmap
_audit_creation_method SHELXL-97
_cell_angle_alpha 93.4321(19)
_cell_angle_beta 90.099(4)
_cell_angle_gamma 118.393(5)
_cell_formula_units_Z 1
_cell_length_a 5.3888(3)
_cell_length_b 5.3834(3)
_cell_length_c 29.1922(16)
_cell_measurement_reflns_used 3581
_cell_measurement_temperature 93(2)
_cell_measurement_theta_max 25.51
_cell_measurement_theta_min 1.40
_cell_volume 743.22(8)
_computing_cell_refinement 'PROCESS-AUTO (Rigaku, 1998)'
_computing_data_collection 'PROCESS-AUTO (Rigaku, 1998)'
_computing_data_reduction 'Yadokari-XG 2009 (Kabuto <i>et al.</i>,  2009)'
_computing_molecular_graphics
;
Yadokari-XG 2009 (Kabuto <i>et al.</i>,  2009) and
VESTA (Momma et al., 2008)
;
_computing_publication_material
;
Yadokari-XG 2009
;
_computing_structure_refinement 'SHELXL97 (Sheldrick, 2008)'
_computing_structure_solution 'SIR2004 (Burla <i>et al.</i>,  2005)'
_diffrn_ambient_temperature 93(2)
_diffrn_detector_area_resol_mean 10.0
_diffrn_measured_fraction_theta_full 0.927
_diffrn_measured_fraction_theta_max 0.894
_diffrn_measurement_device_type 'Rigaku R-AXIS IV'
_diffrn_measurement_method \w
_diffrn_radiation_monochromator 'Graphite Monochromator'
_diffrn_radiation_source 'rotating-anode X-ray'
_diffrn_radiation_type MoK\a
_diffrn_radiation_wavelength 0.71069
_diffrn_reflns_av_R_equivalents 0.0306
_diffrn_reflns_av_sigmaI/netI 0.0241
_diffrn_reflns_limit_h_max 5
_diffrn_reflns_limit_h_min -5
_diffrn_reflns_limit_k_max 6
_diffrn_reflns_limit_k_min -6
_diffrn_reflns_limit_l_max 35
_diffrn_reflns_limit_l_min -35
_diffrn_reflns_number 4361
_diffrn_reflns_theta_full 25.24
_diffrn_reflns_theta_max 25.51
_diffrn_reflns_theta_min 1.40
_diffrn_standards_number 0
_exptl_absorpt_coefficient_mu 0.393
_exptl_absorpt_correction_type none
_exptl_crystal_colour colourless
_exptl_crystal_density_diffrn 1.275
_exptl_crystal_density_method 'not measured'
_exptl_crystal_description needle
_exptl_crystal_F_000 310
_exptl_crystal_size_max 0.50
_exptl_crystal_size_mid 0.10
_exptl_crystal_size_min 0.10
_refine_diff_density_max 0.390
_refine_diff_density_min -0.429
_refine_ls_extinction_method none
_refine_ls_goodness_of_fit_ref 1.077
_refine_ls_hydrogen_treatment refall
_refine_ls_matrix_type full
_refine_ls_number_parameters 235
_refine_ls_number_reflns 2500
_refine_ls_number_restraints 0
_refine_ls_restrained_S_all 1.077
_refine_ls_R_factor_all 0.0333
_refine_ls_R_factor_gt 0.0306
_refine_ls_shift/su_max 0.001
_refine_ls_shift/su_mean 0.000
_refine_ls_structure_factor_coef Fsqd
_refine_ls_weighting_details 'calc w=1/[\s^2^(Fo^2^)+(0.0512P)^2^+0.4436P] where P=(Fo^2^+2Fc^2^)/3'
_refine_ls_weighting_scheme calc
_refine_ls_wR_factor_gt 0.0868
_refine_ls_wR_factor_ref 0.0879
_reflns_number_gt 2396
_reflns_number_total 2500
_reflns_threshold_expression I>2\s(I)
_cod_data_source_file lh5055.cif
_cod_data_source_block I
_cod_original_cell_volume 743.22(7)
_cod_database_code 2226578
_cod_database_fobs_code 2226578

loop_
_symmetry_equiv_pos_as_xyz
'x, y, z'
'-x, -y, -z'

loop_
_atom_site_type_symbol
_atom_site_label
_atom_site_fract_x
_atom_site_fract_y
_atom_site_fract_z
_atom_site_U_iso_or_equiv
_atom_site_adp_type
_atom_site_calc_flag
_atom_site_refinement_flags
_atom_site_occupancy
_atom_site_disorder_assembly
_atom_site_disorder_group
Ca Ca1 -1.0000 -0.5000 0.5000 0.00470(14) Uani d S 1 . .
S S1 -0.37678(7) -0.17886(7) 0.442177(11) 0.00452(13) Uani d . 1 . .
O O1 -0.2874(2) -0.2127(2) 0.39188(3) 0.0088(3) Uani d . 1 . .
O O2 -0.6786(2) -0.3652(2) 0.44018(3) 0.0082(2) Uani d . 1 . .
O O3 -0.3024(2) 0.1177(2) 0.45120(3) 0.0086(2) Uani d . 1 . .
O O4 -0.2238(2) -0.2644(2) 0.47274(3) 0.0106(3) Uani d . 1 . .
C C1 0.0057(3) -0.0139(3) 0.38163(5) 0.0099(3) Uani d . 1 . .
C C2 0.0898(3) -0.1473(3) 0.34179(5) 0.0098(3) Uani d . 1 . .
C C3 0.3718(4) 0.0621(3) 0.32332(5) 0.0106(3) Uani d . 1 . .
C C4 0.4633(4) -0.0705(3) 0.28353(5) 0.0110(3) Uani d . 1 . .
C C5 0.7364(4) 0.1365(3) 0.26211(5) 0.0108(3) Uani d . 1 . .
C C6 0.8242(4) 0.0010(3) 0.22225(5) 0.0113(3) Uani d . 1 . .
C C7 1.0951(4) 0.2073(3) 0.20023(5) 0.0121(3) Uani d . 1 . .
C C8 1.1836(4) 0.0689(3) 0.16093(5) 0.0121(3) Uani d . 1 . .
C C9 1.4510(4) 0.2760(4) 0.13817(5) 0.0135(4) Uani d . 1 . .
C C10 1.5462(4) 0.1376(4) 0.09979(5) 0.0141(4) Uani d . 1 . .
C C11 1.8122(4) 0.3468(4) 0.07713(6) 0.0202(4) Uani d . 1 . .
C C12 1.9121(5) 0.2066(5) 0.03986(6) 0.0248(4) Uani d . 1 . .
H H1 -0.004(5) 0.149(5) 0.3738(8) 0.030 Uiso d . 1 . .
H H2 0.129(5) 0.029(5) 0.4080(8) 0.030 Uiso d . 1 . .
H H3 -0.066(5) -0.220(5) 0.3174(8) 0.030 Uiso d . 1 . .
H H4 0.095(5) -0.318(5) 0.3516(8) 0.030 Uiso d . 1 . .
H H5 0.352(5) 0.218(5) 0.3138(8) 0.030 Uiso d . 1 . .
H H6 0.512(5) 0.139(5) 0.3479(8) 0.030 Uiso d . 1 . .
H H7 0.302(5) -0.159(5) 0.2590(8) 0.030 Uiso d . 1 . .
H H8 0.484(5) -0.230(5) 0.2944(8) 0.030 Uiso d . 1 . .
H H9 0.708(5) 0.296(5) 0.2513(7) 0.030 Uiso d . 1 . .
H H10 0.886(5) 0.224(5) 0.2861(8) 0.030 Uiso d . 1 . .
H H11 0.670(5) -0.078(5) 0.1986(8) 0.030 Uiso d . 1 . .
H H12 0.850(5) -0.157(5) 0.2328(8) 0.030 Uiso d . 1 . .
H H13 1.065(5) 0.367(5) 0.1885(8) 0.030 Uiso d . 1 . .
H H14 1.251(5) 0.302(5) 0.2243(8) 0.030 Uiso d . 1 . .
H H15 1.032(5) -0.013(5) 0.1384(8) 0.030 Uiso d . 1 . .
H H16 1.216(5) -0.082(5) 0.1722(8) 0.030 Uiso d . 1 . .
H H17 1.415(5) 0.426(5) 0.1260(8) 0.030 Uiso d . 1 . .
H H18 1.606(5) 0.369(5) 0.1619(8) 0.030 Uiso d . 1 . .
H H19 1.399(5) 0.041(5) 0.0767(8) 0.030 Uiso d . 1 . .
H H20 1.580(5) -0.007(5) 0.1123(8) 0.030 Uiso d . 1 . .
H H21 1.773(5) 0.488(5) 0.0641(8) 0.030 Uiso d . 1 . .
H H22 1.955(5) 0.437(5) 0.1011(8) 0.030 Uiso d . 1 . .
H H23 1.771(6) 0.110(5) 0.0152(9) 0.037 Uiso d . 1 . .
H H24 1.940(6) 0.050(5) 0.0518(8) 0.037 Uiso d . 1 . .
H H25 2.097(6) 0.344(5) 0.0273(8) 0.037 Uiso d . 1 . .

loop_
_atom_site_aniso_label
_atom_site_aniso_U_11
_atom_site_aniso_U_22
_atom_site_aniso_U_33
_atom_site_aniso_U_12
_atom_site_aniso_U_13
_atom_site_aniso_U_23
Ca1 0.0033(2) 0.0043(2) 0.0060(2) 0.00128(17) 0.00087(15) 0.00124(15)
S1 0.0037(2) 0.0044(2) 0.00495(19) 0.00141(16) 0.00119(13) 0.00066(13)
O1 0.0050(6) 0.0096(6) 0.0069(5) -0.0003(4) 0.0035(4) -0.0005(4)
O2 0.0053(6) 0.0081(5) 0.0079(5) 0.0005(4) 0.0019(4) 0.0005(4)
O3 0.0090(6) 0.0064(5) 0.0099(5) 0.0034(4) 0.0004(4) -0.0006(4)
O4 0.0099(6) 0.0116(5) 0.0120(5) 0.0061(5) -0.0008(4) 0.0036(4)
C1 0.0061(8) 0.0096(8) 0.0106(7) 0.0008(6) 0.0044(6) 0.0015(6)
C2 0.0083(8) 0.0110(8) 0.0091(7) 0.0039(6) 0.0033(6) 0.0005(6)
C3 0.0091(9) 0.0122(8) 0.0099(7) 0.0045(6) 0.0036(6) 0.0023(6)
C4 0.0096(8) 0.0130(8) 0.0107(7) 0.0057(6) 0.0037(6) 0.0015(6)
C5 0.0094(9) 0.0127(8) 0.0103(7) 0.0051(7) 0.0043(6) 0.0026(6)
C6 0.0096(9) 0.0149(8) 0.0106(7) 0.0066(7) 0.0033(6) 0.0019(6)
C7 0.0094(8) 0.0145(8) 0.0116(7) 0.0050(7) 0.0050(6) 0.0016(6)
C8 0.0110(9) 0.0150(8) 0.0110(7) 0.0066(7) 0.0038(6) 0.0019(6)
C9 0.0117(9) 0.0168(9) 0.0128(7) 0.0075(7) 0.0064(6) 0.0024(6)
C10 0.0130(9) 0.0187(9) 0.0119(7) 0.0087(7) 0.0042(6) 0.0009(6)
C11 0.0215(10) 0.0244(10) 0.0181(8) 0.0131(8) 0.0113(7) 0.0060(7)
C12 0.0256(11) 0.0392(12) 0.0179(9) 0.0216(9) 0.0116(7) 0.0067(8)

loop_
_atom_type_symbol
_atom_type_description
_atom_type_scat_dispersion_real
_atom_type_scat_dispersion_imag
_atom_type_scat_source
C C 0.0033 0.0016 'International Tables Vol C Tables 4.2.6.8 and 6.1.1.4'
H H 0.0000 0.0000 'International Tables Vol C Tables 4.2.6.8 and 6.1.1.4'
Ca Ca 0.2262 0.3064 'International Tables Vol C Tables 4.2.6.8 and 6.1.1.4'
O O 0.0106 0.0060 'International Tables Vol C Tables 4.2.6.8 and 6.1.1.4'
S S 0.1246 0.1234 'International Tables Vol C Tables 4.2.6.8 and 6.1.1.4'

loop_
_geom_angle_atom_site_label_1
_geom_angle_atom_site_label_2
_geom_angle_atom_site_label_3
_geom_angle_site_symmetry_1
_geom_angle_site_symmetry_3
_geom_angle
_geom_angle_publ_flag
O4 Ca1 O4 1_455 2_446 179.9970(10) ?
O4 Ca1 O3 1_455 1_445 86.81(4) ?
O4 Ca1 O3 2_446 1_445 93.19(4) ?
O4 Ca1 O3 1_455 2_456 93.19(4) ?
O4 Ca1 O3 2_446 2_456 86.81(4) ?
O3 Ca1 O3 1_445 2_456 179.9970(10) ?
O4 Ca1 O2 1_455 . 92.58(4) ?
O4 Ca1 O2 2_446 . 87.43(4) ?
O3 Ca1 O2 1_445 . 87.11(4) ?
O3 Ca1 O2 2_456 . 92.90(4) ?
O4 Ca1 O2 1_455 2_346 87.43(4) ?
O4 Ca1 O2 2_446 2_346 92.57(4) ?
O3 Ca1 O2 1_445 2_346 92.89(4) ?
O3 Ca1 O2 2_456 2_346 87.10(4) ?
O2 Ca1 O2 . 2_346 179.998(2) ?
O4 Ca1 S1 1_455 2_346 80.30(3) ?
O4 Ca1 S1 2_446 2_346 99.70(3) ?
O3 Ca1 S1 1_445 2_346 75.13(3) ?
O3 Ca1 S1 2_456 2_346 104.86(3) ?
O2 Ca1 S1 . 2_346 161.13(3) ?
O2 Ca1 S1 2_346 2_346 18.87(3) ?
O4 Ca1 S1 1_455 . 99.70(3) ?
O4 Ca1 S1 2_446 . 80.30(3) ?
O3 Ca1 S1 1_445 . 104.86(3) ?
O3 Ca1 S1 2_456 . 75.14(3) ?
O2 Ca1 S1 . . 18.87(3) ?
O2 Ca1 S1 2_346 . 161.13(3) ?
S1 Ca1 S1 2_346 . 180.0 ?
O4 S1 O2 . . 113.59(6) ?
O4 S1 O3 . . 111.92(6) ?
O2 S1 O3 . . 112.94(6) ?
O4 S1 O1 . . 107.44(6) ?
O2 S1 O1 . . 103.17(6) ?
O3 S1 O1 . . 107.04(6) ?
O4 S1 Ca1 . . 94.37(5) ?
O2 S1 Ca1 . . 31.74(4) ?
O3 S1 Ca1 . . 100.49(5) ?
O1 S1 Ca1 . . 134.58(4) ?
C1 O1 S1 . . 115.39(9) ?
S1 O2 Ca1 . . 129.39(6) ?
S1 O3 Ca1 . 1_665 138.18(7) ?
S1 O4 Ca1 . 1_655 160.70(7) ?
O1 C1 C2 . . 107.53(12) ?
O1 C1 H1 . . 103.4(15) ?
C2 C1 H1 . . 112.3(14) ?
O1 C1 H2 . . 111.0(14) ?
C2 C1 H2 . . 111.6(15) ?
H1 C1 H2 . . 111(2) ?
C1 C2 C3 . . 111.44(13) ?
C1 C2 H3 . . 107.7(14) ?
C3 C2 H3 . . 111.5(13) ?
C1 C2 H4 . . 109.4(13) ?
C3 C2 H4 . . 111.2(14) ?
H3 C2 H4 . . 105.3(19) ?
C2 C3 C4 . . 112.23(13) ?
C2 C3 H5 . . 107.4(15) ?
C4 C3 H5 . . 110.6(14) ?
C2 C3 H6 . . 109.6(14) ?
C4 C3 H6 . . 111.4(15) ?
H5 C3 H6 . . 105.4(19) ?
C5 C4 C3 . . 114.00(13) ?
C5 C4 H7 . . 110.0(13) ?
C3 C4 H7 . . 108.4(14) ?
C5 C4 H8 . . 109.4(14) ?
C3 C4 H8 . . 109.1(13) ?
H7 C4 H8 . . 105.6(19) ?
C4 C5 C6 . . 113.36(13) ?
C4 C5 H9 . . 107.5(14) ?
C6 C5 H9 . . 110.2(13) ?
C4 C5 H10 . . 109.0(14) ?
C6 C5 H10 . . 111.1(15) ?
H9 C5 H10 . . 105.3(19) ?
C7 C6 C5 . . 113.72(13) ?
C7 C6 H11 . . 108.4(13) ?
C5 C6 H11 . . 107.9(14) ?
C7 C6 H12 . . 108.5(14) ?
C5 C6 H12 . . 110.0(13) ?
H11 C6 H12 . . 108.1(19) ?
C6 C7 C8 . . 113.32(13) ?
C6 C7 H13 . . 108.1(14) ?
C8 C7 H13 . . 109.9(13) ?
C6 C7 H14 . . 109.6(13) ?
C8 C7 H14 . . 110.4(14) ?
H13 C7 H14 . . 105.1(18) ?
C9 C8 C7 . . 113.44(13) ?
C9 C8 H15 . . 108.9(14) ?
C7 C8 H15 . . 107.6(15) ?
C9 C8 H16 . . 108.1(15) ?
C7 C8 H16 . . 110.0(13) ?
H15 C8 H16 . . 108.7(19) ?
C8 C9 C10 . . 113.78(14) ?
C8 C9 H17 . . 107.8(14) ?
C10 C9 H17 . . 110.3(13) ?
C8 C9 H18 . . 108.8(13) ?
C10 C9 H18 . . 108.4(14) ?
H17 C9 H18 . . 107.7(18) ?
C11 C10 C9 . . 113.27(14) ?
C11 C10 H19 . . 108.9(14) ?
C9 C10 H19 . . 110.8(15) ?
C11 C10 H20 . . 109.1(15) ?
C9 C10 H20 . . 108.9(14) ?
H19 C10 H20 . . 105.6(19) ?
C10 C11 C12 . . 113.14(16) ?
C10 C11 H21 . . 107.9(15) ?
C12 C11 H21 . . 110.1(13) ?
C10 C11 H22 . . 106.5(14) ?
C12 C11 H22 . . 109.9(15) ?
H21 C11 H22 . . 109.1(19) ?
C11 C12 H23 . . 112.2(16) ?
C11 C12 H24 . . 111.7(14) ?
H23 C12 H24 . . 103(2) ?
C11 C12 H25 . . 112.3(14) ?
H23 C12 H25 . . 111(2) ?
H24 C12 H25 . . 107(2) ?

loop_
_geom_bond_atom_site_label_1
_geom_bond_atom_site_label_2
_geom_bond_site_symmetry_2
_geom_bond_distance
_geom_bond_publ_flag
Ca1 O4 1_455 2.2955(11) ?
Ca1 O4 2_446 2.2956(11) ?
Ca1 O3 1_445 2.3177(10) ?
Ca1 O3 2_456 2.3178(11) ?
Ca1 O2 . 2.3544(10) ?
Ca1 O2 2_346 2.3544(10) ?
Ca1 S1 2_346 3.4589(4) ?
Ca1 S1 . 3.4589(4) ?
S1 O4 . 1.4474(11) ?
S1 O2 . 1.4476(11) ?
S1 O3 . 1.4558(11) ?
S1 O1 . 1.5732(10) ?
O1 C1 . 1.4703(18) ?
O3 Ca1 1_665 2.3177(10) ?
O4 Ca1 1_655 2.2956(11) ?
C1 C2 . 1.512(2) ?
C1 H1 . 0.94(2) ?
C1 H2 . 0.96(2) ?
C2 C3 . 1.522(2) ?
C2 H3 . 1.01(2) ?
C2 H4 . 0.99(2) ?
C3 C4 . 1.529(2) ?
C3 H5 . 0.95(2) ?
C3 H6 . 0.96(2) ?
C4 C5 . 1.525(2) ?
C4 H7 . 1.03(2) ?
C4 H8 . 0.99(2) ?
C5 C6 . 1.529(2) ?
C5 H9 . 1.01(2) ?
C5 H10 . 0.98(2) ?
C6 C7 . 1.524(2) ?
C6 H11 . 0.99(2) ?
C6 H12 . 0.99(2) ?
C7 C8 . 1.528(2) ?
C7 H13 . 1.03(2) ?
C7 H14 . 1.00(2) ?
C8 C9 . 1.525(2) ?
C8 H15 . 0.96(2) ?
C8 H16 . 0.98(2) ?
C9 C10 . 1.530(2) ?
C9 H17 . 1.00(2) ?
C9 H18 . 0.99(2) ?
C10 C11 . 1.522(2) ?
C10 H19 . 0.96(2) ?
C10 H20 . 0.97(2) ?
C11 C12 . 1.528(2) ?
C11 H21 . 0.98(2) ?
C11 H22 . 0.96(2) ?
C12 H23 . 0.97(3) ?
C12 H24 . 1.00(3) ?
C12 H25 . 1.00(3) ?

loop_
_geom_torsion_atom_site_label_1
_geom_torsion_atom_site_label_2
_geom_torsion_atom_site_label_3
_geom_torsion_atom_site_label_4
_geom_torsion_site_symmetry_1
_geom_torsion_site_symmetry_2
_geom_torsion_site_symmetry_3
_geom_torsion_site_symmetry_4
_geom_torsion
_geom_torsion_publ_flag
O4 Ca1 S1 O4 1_455 . . . 161.30(7) ?
O4 Ca1 S1 O4 2_446 . . . -18.69(7) ?
O3 Ca1 S1 O4 1_445 . . . -109.44(5) ?
O3 Ca1 S1 O4 2_456 . . . 70.56(5) ?
O2 Ca1 S1 O4 . . . . -129.73(10) ?
O2 Ca1 S1 O4 2_346 . . . 50.26(10) ?
S1 Ca1 S1 O4 2_346 . . . -136(16) ?
O4 Ca1 S1 O2 1_455 . . . -68.96(9) ?
O4 Ca1 S1 O2 2_446 . . . 111.04(9) ?
O3 Ca1 S1 O2 1_445 . . . 20.30(9) ?
O3 Ca1 S1 O2 2_456 . . . -159.71(9) ?
O2 Ca1 S1 O2 2_346 . . . 179.998(2) ?
S1 Ca1 S1 O2 2_346 . . . -6(16) ?
O4 Ca1 S1 O3 1_455 . . . 48.05(5) ?
O4 Ca1 S1 O3 2_446 . . . -131.95(5) ?
O3 Ca1 S1 O3 1_445 . . . 137.31(7) ?
O3 Ca1 S1 O3 2_456 . . . -42.70(7) ?
O2 Ca1 S1 O3 . . . . 117.01(9) ?
O2 Ca1 S1 O3 2_346 . . . -62.99(9) ?
S1 Ca1 S1 O3 2_346 . . . 111(16) ?
O4 Ca1 S1 O1 1_455 . . . -78.87(7) ?
O4 Ca1 S1 O1 2_446 . . . 101.13(7) ?
O3 Ca1 S1 O1 1_445 . . . 10.38(7) ?
O3 Ca1 S1 O1 2_456 . . . -169.62(7) ?
O2 Ca1 S1 O1 . . . . -9.91(10) ?
O2 Ca1 S1 O1 2_346 . . . 170.08(10) ?
S1 Ca1 S1 O1 2_346 . . . -16(16) ?
O4 S1 O1 C1 . . . . -68.41(11) ?
O2 S1 O1 C1 . . . . 171.31(11) ?
O3 S1 O1 C1 . . . . 51.95(12) ?
Ca1 S1 O1 C1 . . . . 176.64(8) ?
O4 S1 O2 Ca1 . . . . 56.79(10) ?
O3 S1 O2 Ca1 . . . . -72.04(9) ?
O1 S1 O2 Ca1 . . . . 172.76(7) ?
O4 Ca1 O2 S1 1_455 . . . 112.94(8) ?
O4 Ca1 O2 S1 2_446 . . . -67.06(8) ?
O3 Ca1 O2 S1 1_445 . . . -160.39(9) ?
O3 Ca1 O2 S1 2_456 . . . 19.61(9) ?
O2 Ca1 O2 S1 2_346 . . . -17(11) ?
S1 Ca1 O2 S1 2_346 . . . 180.0 ?
O4 S1 O3 Ca1 . . . 1_665 1.53(12) ?
O2 S1 O3 Ca1 . . . 1_665 131.22(9) ?
O1 S1 O3 Ca1 . . . 1_665 -115.93(9) ?
Ca1 S1 O3 Ca1 . . . 1_665 100.63(9) ?
O2 S1 O4 Ca1 . . . 1_655 80.8(2) ?
O3 S1 O4 Ca1 . . . 1_655 -149.8(2) ?
O1 S1 O4 Ca1 . . . 1_655 -32.6(2) ?
Ca1 S1 O4 Ca1 . . . 1_655 107.0(2) ?
S1 O1 C1 C2 . . . . 156.54(11) ?
O1 C1 C2 C3 . . . . 170.34(13) ?
C1 C2 C3 C4 . . . . 178.97(14) ?
C2 C3 C4 C5 . . . . 176.61(13) ?
C3 C4 C5 C6 . . . . -179.75(13) ?
C4 C5 C6 C7 . . . . 179.24(13) ?
C5 C6 C7 C8 . . . . 179.09(13) ?
C6 C7 C8 C9 . . . . 178.78(14) ?
C7 C8 C9 C10 . . . . 178.20(14) ?
C8 C9 C10 C11 . . . . 179.60(15) ?
C9 C10 C11 C12 . . . . 178.15(15) ?
